data_4021407
loop_
_publ_author_name
'Yuka Kobayashi'
'Fumi Morisawa'
'Kazuhiko Saigo'

_publ_contact_author_address
;
    Hongo, 7-3-1, Bunkyo, Tokyo, Japan
;
_publ_contact_author_email 'saigo@chiral.t.u-tokyo.ac.jp '
_publ_contact_author_fax +81-3-5802-3348
_publ_contact_author_name 'Kazuhiko Saigo'
_publ_contact_author_phone +81-3-5841-7266
_publ_section_title
;
 Enantiopure O-Substituted Phenylphosphonothioic Acids:
 Chiral Recognition Ability during Salt Crystallization
 and Chiral Recognition Mechanism
;
_journal_name_full 'Journal of Organic Chemistry'
_journal_page_first 606
_journal_page_last 615
_journal_paper_doi 10.1021/jo052020v
_journal_volume 71
_journal_year 2006
_chemical_absolute_configuration rm
_chemical_formula_moiety 'C20 H22 N O2 P S '
_chemical_formula_sum 'C20 H22 N O2 P S'
_chemical_formula_weight 371.43
_chemical_name_common
;
(S)-1-phenylethylammonium_(Rp)-O-ethyl phenylphosphonothioate
;
_space_group_IT_number 4
_symmetry_cell_setting monoclinic
_symmetry_space_group_name_Hall 'P 2yb'
_symmetry_space_group_name_H-M 'P 1 21 1'
_audit_creation_date 2005-11-08
_audit_creation_method 'by CrystalStructure 3.6.0'
_cell_angle_alpha 90
_cell_angle_beta 112.000(0)
_cell_angle_gamma 90
_cell_formula_units_Z 2
_cell_length_a 12.8190(13)
_cell_length_b 6.4170(6)
_cell_length_c 14.091(2)
_cell_measurement_temperature 296.1
_cell_volume 1074.7(2)
_computing_cell_refinement Unknown
_computing_data_collection Unknown
_computing_data_reduction CrystalStructure
_computing_publication_material 'CrystalStructure 3.6.0'
_computing_structure_refinement CRYSTALS
_computing_structure_solution SIR92
_diffrn_measured_fraction_theta_full 0.9002
_diffrn_measured_fraction_theta_max 0.9002
_diffrn_measurement_device_type 'Mac Science DIP-2030'
_diffrn_measurement_method 'Imageing plate (omega-scan)'
_diffrn_radiation_type 'Mo K\a'
_diffrn_radiation_wavelength 0.7107
_diffrn_reflns_limit_h_max 15
_diffrn_reflns_limit_h_min 0
_diffrn_reflns_limit_k_max 7
_diffrn_reflns_limit_k_min 0
_diffrn_reflns_limit_l_max 16
_diffrn_reflns_limit_l_min -17
_diffrn_reflns_number 2139
_diffrn_reflns_theta_full 26.30
_diffrn_reflns_theta_max 26.30
_exptl_absorpt_coefficient_mu 0.237
_exptl_absorpt_correction_type none
_exptl_crystal_colour nONE
_exptl_crystal_density_diffrn 1.151
_exptl_crystal_density_method 'not measured'
_exptl_crystal_description nONE
_exptl_crystal_F_000 392.00
_exptl_crystal_size_max 0.60
_exptl_crystal_size_mid 0.30
_exptl_crystal_size_min 0.30
_refine_diff_density_max 1.80
_refine_diff_density_min -0.32
_refine_ls_extinction_method none
_refine_ls_goodness_of_fit_ref 1.193
_refine_ls_hydrogen_treatment calc
_refine_ls_number_parameters 248
_refine_ls_number_reflns 1390
_refine_ls_R_factor_gt 0.0910
_refine_ls_shift/su_max 0.0270
_refine_ls_structure_factor_coef F
_refine_ls_weighting_details 'w = 1/[0.0100Fo^2^ + 1.0000\s(Fo^2^)]'
_refine_ls_weighting_scheme calc
_refine_ls_wR_factor_ref 0.1220
_reflns_number_gt 1390
_reflns_number_total 2138
_reflns_threshold_expression F^2^>2.0\s(F^2^)
_cod_data_source_file jo052020vsi20051117_111416_12.cif
_cod_original_sg_symbol_H-M 'P 21'
_cod_original_formula_sum 'C20 H22 N O2 P S '
_cod_database_code 4021407

loop_
_symmetry_equiv_pos_site_id
_symmetry_equiv_pos_as_xyz
1 +X,+Y,+Z
2 -X,1/2+Y,-Z

loop_
_atom_site_label
_atom_site_type_symbol
_atom_site_fract_x
_atom_site_fract_y
_atom_site_fract_z
_atom_site_U_iso_or_equiv
_atom_site_adp_type
_atom_site_occupancy
_atom_site_symmetry_multiplicity
_atom_site_calc_flag
_atom_site_refinement_flags
S(1) S 0.2914(3) -0.0267(7) 0.7791(3) 0.0930(11) Uani 1.00 1 d .
P(1) P 0.3301(2) 0.2681(7) 0.7874(2) 0.0586(6) Uani 1.00 1 d .
O(3) O 0.4259(6) 0.3511(13) 0.8801(5) 0.073(2) Uani 1.00 1 d .
O(4) O 0.2243(5) 0.4122(11) 0.7870(5) 0.062(2) Uani 1.00 1 d .
N(5) N 0.3790(6) 0.6723(13) 0.9848(6) 0.057(2) Uani 1.00 1 d .
C(6) C 0.1154(8) 0.387(2) 0.7139(7) 0.058(3) Uani 1.00 1 d .
C(7) C 0.2592(9) 0.751(2) 1.0802(8) 0.074(3) Uani 1.00 1 d .
C(8) C 0.3569(8) 0.352(2) 0.6762(7) 0.061(3) Uani 1.00 1 d .
C(9) C 0.3069(9) 0.574(2) 1.0322(9) 0.072(3) Uani 1.00 1 d .
C(10) C 0.1665(10) 1.061(2) 1.1664(10) 0.081(4) Uani 1.00 1 d .
C(11) C 0.0777(9) 0.515(2) 0.6305(9) 0.073(4) Uani 1.00 1 d .
C(12) C -0.0308(9) 0.501(2) 0.5606(11) 0.087(4) Uani 1.00 1 d .
C(13) C -0.0986(10) 0.354(2) 0.5737(12) 0.092(4) Uani 1.00 1 d .
C(14) C 0.3058(12) 0.797(3) 1.1806(10) 0.096(4) Uani 1.00 1 d .
C(15) C 0.0459(10) 0.237(2) 0.7257(10) 0.089(4) Uani 1.00 1 d .
C(16) C 0.4034(13) 0.540(2) 0.6736(12) 0.094(5) Uani 1.00 1 d .
C(17) C 0.3730(13) 0.403(2) 1.1054(13) 0.102(5) Uani 1.00 1 d .
C(18) C 0.1671(12) 0.862(3) 1.0209(10) 0.101(5) Uani 1.00 1 d .
C(19) C 0.256(1) 0.955(3) 1.2210(11) 0.108(5) Uani 1.00 1 d .
C(20) C 0.1200(13) 1.011(4) 1.0628(13) 0.132(7) Uani 1.00 1 d .
C(21) C -0.0628(11) 0.224(3) 0.657(1) 0.114(6) Uani 1.00 1 d .
C(22) C 0.3294(13) 0.225(3) 0.5894(11) 0.114(6) Uani 1.00 1 d .
C(24) C 0.395(2) 0.502(5) 0.509(2) 0.144(10) Uani 1.00 1 d .
C(25) C 0.417(1) 0.607(3) 0.591(2) 0.110(6) Uani 1.00 1 d .
C(26) C 0.346(2) 0.313(6) 0.5035(12) 0.175(12) Uani 1.00 1 d .
H(1) H 0.1369 0.8434 0.9486 0.114 Uiso 1.00 1 c R
H(2) H 0.0505 1.0750 1.0219 0.149 Uiso 1.00 1 c R
H(3) H 0.1374 1.1721 1.1936 0.100 Uiso 1.00 1 c R
H(4) H 0.2844 0.9806 1.2928 0.127 Uiso 1.00 1 c R
H(5) H 0.3734 0.7302 1.2240 0.114 Uiso 1.00 1 c R
H(6) H 0.2956 0.0922 0.5879 0.139 Uiso 1.00 1 c R
H(7) H 0.3347 0.2297 0.4447 0.212 Uiso 1.00 1 c R
H(8) H 0.4014 0.5576 0.4492 0.182 Uiso 1.00 1 c R
H(9) H 0.4457 0.7435 0.5898 0.145 Uiso 1.00 1 c R
H(10) H 0.4261 0.6237 0.7336 0.119 Uiso 1.00 1 c R
H(11) H 0.1256 0.6224 0.6239 0.088 Uiso 1.00 1 c R
H(12) H -0.0575 0.5853 0.5007 0.098 Uiso 1.00 1 c R
H(13) H -0.1724 0.3374 0.5230 0.103 Uiso 1.00 1 c R
H(14) H -0.1147 0.1308 0.6674 0.132 Uiso 1.00 1 c R
H(15) H 0.0741 0.1416 0.7812 0.102 Uiso 1.00 1 c R
H(16) H 0.2448 0.5093 0.9799 0.089 Uiso 1.00 1 c R
H(17) H 0.3303 0.2778 1.0945 0.134 Uiso 1.00 1 c R
H(18) H 0.4409 0.3771 1.0950 0.134 Uiso 1.00 1 c R
H(19) H 0.3905 0.4502 1.1736 0.134 Uiso 1.00 1 c R
H(20) H 0.4184 0.5712 0.9620 0.067 Uiso 1.00 1 c R
H(21) H 0.3322 0.7530 0.9281 0.067 Uiso 1.00 1 c R
H(22) H 0.4317 0.7610 1.0339 0.067 Uiso 1.00 1 c R

loop_
_atom_site_aniso_label
_atom_site_aniso_U_11
_atom_site_aniso_U_22
_atom_site_aniso_U_33
_atom_site_aniso_U_12
_atom_site_aniso_U_13
_atom_site_aniso_U_23
S(1) 0.123(3) 0.055(1) 0.088(2) 0.009(2) 0.025(2) -0.0015(13)
P(1) 0.061(1) 0.0537(12) 0.0498(13) 0.0123(11) 0.0080(10) -0.0094(11)
O(3) 0.069(4) 0.076(4) 0.052(4) 0.016(3) -0.002(3) -0.019(3)
O(4) 0.057(4) 0.062(4) 0.058(4) 0.008(3) 0.013(3) -0.009(3)
N(5) 0.047(4) 0.066(4) 0.054(4) -0.006(4) 0.015(3) -0.008(3)
C(6) 0.059(6) 0.064(5) 0.053(5) 0.006(5) 0.024(4) 0.005(4)
C(7) 0.061(6) 0.093(8) 0.071(6) -0.012(6) 0.028(5) -0.019(7)
C(8) 0.058(5) 0.067(6) 0.048(5) 0.008(4) 0.010(4) -0.010(4)
C(9) 0.064(6) 0.070(7) 0.087(7) -0.020(5) 0.036(6) -0.023(5)
C(10) 0.067(7) 0.096(8) 0.087(8) -0.004(7) 0.035(6) -0.022(7)
C(11) 0.063(6) 0.070(7) 0.087(8) 0.004(5) 0.027(6) 0.017(5)
C(12) 0.061(7) 0.097(9) 0.087(8) 0.008(6) 0.011(6) 0.022(7)
C(13) 0.051(6) 0.107(9) 0.098(9) 0.002(6) 0.005(6) -0.004(8)
C(14) 0.096(8) 0.114(10) 0.075(8) 0.025(8) 0.029(7) -0.018(7)
C(15) 0.079(7) 0.094(9) 0.082(8) -0.002(7) 0.018(6) 0.028(7)
C(16) 0.122(10) 0.077(8) 0.098(10) 0.012(7) 0.058(9) -0.000(7)
C(17) 0.122(11) 0.072(8) 0.141(12) 0.001(7) 0.084(10) 0.009(8)
C(18) 0.087(8) 0.134(12) 0.064(7) 0.015(8) 0.009(6) -0.033(8)
C(19) 0.123(11) 0.124(12) 0.072(8) 0.028(10) 0.031(8) -0.018(8)
C(20) 0.083(9) 0.20(2) 0.090(10) 0.044(11) 0.007(7) -0.036(11)
C(21) 0.070(8) 0.119(13) 0.139(12) -0.018(8) 0.024(8) 0.042(11)
C(22) 0.123(10) 0.14(1) 0.084(9) -0.049(10) 0.045(8) -0.049(9)
C(24) 0.11(1) 0.23(3) 0.12(2) -0.00(2) 0.068(13) 0.03(2)
C(25) 0.123(12) 0.116(11) 0.124(12) -0.002(10) 0.083(10) -0.006(11)
C(26) 0.13(2) 0.35(5) 0.057(8) 0.02(2) 0.040(10) -0.04(2)

loop_
_atom_type_symbol
_atom_type_description
_atom_type_scat_dispersion_real
_atom_type_scat_dispersion_imag
_atom_type_scat_source
C C 0.003 0.002
;
International Tables for Crystallography
(1992, Vol. C, Tables 4.2.6.8 and 6.1.1.4)
;
H H 0.000 0.000
;
International Tables for Crystallography
(1992, Vol. C, Table 6.1.1.4)
;
O O 0.011 0.006
;
International Tables for Crystallography
(1992, Vol. C, Tables 4.2.6.8 and 6.1.1.4)
;
N N 0.006 0.003
;
International Tables for Crystallography
(1992, Vol. C, Tables 4.2.6.8 and 6.1.1.4)
;
P P 0.102 0.094
;
International Tables for Crystallography
(1992, Vol. C, Tables 4.2.6.8 and 6.1.1.4)
;
S S 0.125 0.123
;
International Tables for Crystallography
(1992, Vol. C, Tables 4.2.6.8 and 6.1.1.4)
;

loop_
_geom_angle_atom_site_label_1
_geom_angle_atom_site_label_2
_geom_angle_atom_site_label_3
_geom_angle
S(1) P(1) O(3) 119.9958
S(1) P(1) O(4) 110.8643
S(1) P(1) C(8) 111.3087
O(4) P(1) O(3) 101.7832
C(8) P(1) O(3) 106.5395
P(1) O(4) C(6) 122.2309
C(8) P(1) O(4) 105.0144
P(1) C(8) C(22) 121.1747
P(1) C(8) C(16) 121.2202
O(4) C(6) C(15) 120.4743
O(4) C(6) C(11) 119.7378
N(5) C(9) C(17) 109.4105
N(5) C(9) C(7) 107.5619
C(15) C(6) C(11) 119.7852
C(6) C(11) C(12) 120.7157
C(6) C(15) C(21) 119.4343
C(7) C(9) C(17) 116.0913
C(14) C(7) C(9) 121.5794
C(18) C(7) C(9) 120.3810
C(18) C(7) C(14) 118.0306
C(7) C(14) C(19) 119.1647
C(7) C(18) C(20) 121.2477
C(22) C(8) C(16) 117.6025
C(8) C(16) C(25) 121.6542
C(8) C(22) C(26) 116.3381
C(10) C(19) C(14) 124.1551
C(20) C(10) C(19) 115.5099
C(10) C(20) C(18) 121.8428
C(11) C(12) C(13) 118.8657
C(12) C(13) C(21) 121.4504
C(13) C(21) C(15) 119.6108
C(16) C(25) C(24) 124.6135
C(22) C(26) C(24) 121.3916
C(26) C(24) C(25) 118.0227
H(20) N(5) C(9) 111.4944
N(5) C(9) H(16) 108.7451
H(21) N(5) C(9) 108.1303
H(22) N(5) C(9) 108.7617
H(21) N(5) H(20) 109.4764
H(22) N(5) H(20) 109.4762
H(22) N(5) H(21) 109.4689
C(6) C(11) H(11) 119.3644
C(6) C(15) H(15) 119.5856
C(7) C(9) H(16) 107.6696
C(7) C(14) H(5) 120.8689
C(7) C(18) H(1) 119.8279
C(8) C(16) H(10) 118.0907
C(8) C(22) H(6) 120.0872
H(16) C(9) C(17) 107.1708
C(9) C(17) H(18) 109.0740
C(9) C(17) H(17) 111.2391
C(9) C(17) H(19) 108.0818
C(10) C(19) H(4) 115.5986
H(3) C(10) C(19) 122.9872
C(10) C(20) H(2) 117.9149
H(3) C(10) C(20) 121.3366
H(11) C(11) C(12) 119.7417
C(11) C(12) H(12) 121.7069
H(12) C(12) C(13) 119.2643
C(12) C(13) H(13) 119.1919
C(13) C(21) H(14) 119.6802
H(13) C(13) C(21) 119.3321
H(5) C(14) C(19) 119.8673
C(14) C(19) H(4) 120.0003
H(15) C(15) C(21) 120.9728
C(15) C(21) H(14) 120.6398
H(10) C(16) C(25) 120.2544
C(16) C(25) H(9) 119.6579
H(18) C(17) H(17) 109.4735
H(19) C(17) H(17) 109.4675
H(19) C(17) H(18) 109.4757
H(1) C(18) C(20) 118.8153
C(18) C(20) H(2) 120.0416
H(6) C(22) C(26) 123.3402
C(22) C(26) H(7) 120.0961
C(24) C(25) H(9) 115.7258
H(8) C(24) C(25) 122.7487
C(24) C(26) H(7) 117.5815
H(8) C(24) C(26) 118.6882

loop_
_geom_bond_atom_site_label_1
_geom_bond_atom_site_label_2
_geom_bond_distance
S(1) P(1) 1.9475
P(1) O(3) 1.5088
P(1) O(4) 1.6391
P(1) C(8) 1.8087
O(4) C(6) 1.3935
N(5) C(9) 1.4715
C(6) C(11) 1.3617
C(6) C(15) 1.3655
C(7) C(9) 1.5620
C(7) C(14) 1.3416
C(7) C(18) 1.3599
C(8) C(16) 1.3541
C(8) C(22) 1.3986
C(9) C(17) 1.5247
C(10) C(19) 1.3058
C(10) C(20) 1.3873
C(11) C(12) 1.3680
C(12) C(13) 1.3417
C(13) C(21) 1.3635
C(14) C(19) 1.4287
C(15) C(21) 1.3658
C(16) C(25) 1.3189
C(18) C(20) 1.3791
C(22) C(26) 1.4201
C(24) C(25) 1.2667
C(24) C(26) 1.3586
N(5) H(20) 0.9500
N(5) H(21) 0.9500
N(5) H(22) 0.9500
C(9) H(16) 0.9500
C(10) H(3) 0.9500
C(11) H(11) 0.9500
C(12) H(12) 0.9500
C(13) H(13) 0.9500
C(14) H(5) 0.9500
C(15) H(15) 0.9500
C(16) H(10) 0.9500
C(17) H(17) 0.9500
C(17) H(18) 0.9501
C(17) H(19) 0.9500
C(18) H(1) 0.9499
C(19) H(4) 0.9500
C(20) H(2) 0.9500
C(21) H(14) 0.9500
C(22) H(6) 0.9500
C(24) H(8) 0.9500
C(25) H(9) 0.9500
C(26) H(7) 0.9500

loop_
_geom_contact_atom_site_label_1
_geom_contact_atom_site_label_2
_geom_contact_distance
_geom_contact_site_symmetry_2
S(1) O(3) 3.0012 .
S(1) O(4) 2.9586 .
S(1) N(5) 3.3042 54501
S(1) C(6) 3.3789 .
S(1) C(8) 3.1023 .
S(1) C(15) 3.3960 .
S(1) C(22) 3.3127 .
P(1) C(6) 2.6580 .
P(1) C(11) 3.5259 .
P(1) C(15) 3.4143 .
P(1) C(16) 2.7648 .
P(1) C(22) 2.8011 .
O(3) O(4) 2.4441 .
O(3) N(5) 2.7322 .
O(3) C(8) 2.6649 .
O(3) C(9) 3.3845 .
O(3) C(16) 3.0619 .
O(3) C(17) 3.5053 .
O(4) N(5) 3.2076 .
O(4) C(8) 2.7376 .
O(4) C(9) 3.3701 .
O(4) C(11) 2.3830 .
O(4) C(15) 2.3951 .
O(4) C(16) 3.3590 .
N(5) S(1) 3.3042 56501
N(5) C(7) 2.4479 .
N(5) C(14) 3.3307 .
N(5) C(17) 2.4456 .
N(5) C(18) 3.1889 .
C(6) C(8) 3.3418 .
C(6) C(12) 2.3725 .
C(6) C(13) 2.7116 .
C(6) C(21) 2.3586 .
C(7) C(10) 2.8170 .
C(7) C(17) 2.6191 .
C(7) C(19) 2.3893 .
C(7) C(20) 2.3869 .
C(8) C(11) 3.5463 .
C(8) C(24) 2.7525 .
C(8) C(25) 2.3340 .
C(8) C(26) 2.3948 .
C(9) C(14) 2.5366 .
C(9) C(18) 2.5373 .
C(10) C(14) 2.4168 .
C(10) C(18) 2.4178 .
C(11) C(13) 2.3332 .
C(11) C(15) 2.3593 .
C(11) C(21) 2.7142 .
C(12) C(15) 2.7394 .
C(12) C(21) 2.3597 .
C(13) C(15) 2.3590 .
C(14) C(17) 2.9904 .
C(14) C(18) 2.3160 .
C(14) C(20) 2.7063 .
C(16) C(22) 2.3547 .
C(16) C(24) 2.2896 .
C(16) C(26) 2.6587 .
C(18) C(19) 2.6774 .
C(19) C(20) 2.2782 .
C(22) C(24) 2.4233 .
C(22) C(25) 2.6979 .
C(25) C(26) 2.2511 .
S(1) H(6) 2.8207 .
S(1) H(10) 3.0449 54501
S(1) H(11) 3.2924 54501
S(1) H(15) 2.9972 .
S(1) H(20) 3.5722 54501
S(1) H(21) 2.4170 54501
P(1) H(6) 2.9032 .
P(1) H(10) 2.8302 .
P(1) H(11) 3.5716 .
P(1) H(15) 3.3482 .
P(1) H(20) 2.9999 .
O(3) H(10) 2.7062 .
O(3) H(16) 3.2988 .
O(3) H(18) 2.9654 .
O(3) H(20) 1.8500 .
O(3) H(21) 3.0274 .
O(3) H(22) 3.3912 .
O(4) H(10) 3.2531 .
O(4) H(11) 2.5477 .
O(4) H(15) 2.5703 .
O(4) H(16) 2.7031 .
O(4) H(20) 2.9406 .
O(4) H(21) 2.9251 .
N(5) H(1) 3.1446 .
N(5) H(5) 3.4179 .
N(5) H(16) 1.9916 .
N(5) H(17) 3.1499 .
N(5) H(18) 2.3856 .
N(5) H(19) 2.9711 .
C(6) H(11) 2.0064 .
C(6) H(12) 3.2377 .
C(6) H(12) 3.4271 54602
C(6) H(14) 3.2200 .
C(6) H(15) 2.0120 .
C(6) H(16) 3.5623 .
C(7) H(1) 2.0092 .
C(7) H(2) 3.2369 .
C(7) H(4) 3.2417 .
C(7) H(5) 2.0025 .
C(7) H(16) 2.0599 .
C(7) H(17) 3.1563 .
C(7) H(17) 3.4857 56501
C(7) H(18) 3.2960 .
C(7) H(19) 2.5713 .
C(7) H(20) 3.2950 .
C(7) H(21) 2.6462 .
C(7) H(22) 2.5331 .
C(8) H(6) 2.0471 .
C(8) H(7) 3.2607 .
C(8) H(9) 3.1871 .
C(8) H(10) 1.9868 .
C(8) H(11) 3.2697 .
C(9) H(1) 2.6776 .
C(9) H(5) 2.6987 .
C(9) H(17) 2.0680 .
C(9) H(18) 2.0431 .
C(9) H(19) 2.0313 .
C(9) H(20) 2.0229 .
C(9) H(21) 1.9844 .
C(9) H(22) 1.9917 .
C(10) H(1) 3.2605 .
C(10) H(2) 2.0152 .
C(10) H(4) 1.9182 .
C(10) H(5) 3.2507 .
C(10) H(17) 2.9978 56501
C(11) H(12) 2.0347 .
C(11) H(12) 3.2766 54602
C(11) H(13) 3.1912 .
C(11) H(13) 3.5252 55602
C(11) H(15) 3.2142 .
C(12) H(6) 3.2924 55602
C(12) H(11) 2.0158 .
C(12) H(11) 3.4255 54602
C(12) H(12) 3.1446 54602
C(12) H(13) 1.9865 .
C(12) H(14) 3.2079 .
C(13) H(6) 3.0859 55602
C(13) H(11) 3.1911 .
C(13) H(11) 3.0569 54602
C(13) H(12) 1.9872 .
C(13) H(12) 3.1103 54602
C(13) H(14) 2.0110 .
C(13) H(15) 3.2228 .
C(14) H(1) 3.1760 .
C(14) H(3) 3.2868 .
C(14) H(4) 2.0739 .
C(14) H(16) 3.2130 .
C(14) H(17) 3.5971 .
C(14) H(17) 3.3760 56501
C(14) H(19) 2.4917 .
C(14) H(22) 3.0764 .
C(15) H(11) 3.2142 .
C(15) H(12) 3.3925 54602
C(15) H(13) 3.2132 .
C(15) H(14) 2.0225 .
C(16) H(6) 3.2170 .
C(16) H(8) 3.1541 .
C(16) H(9) 1.9703 .
C(16) H(11) 3.3988 .
C(17) H(5) 2.6834 .
C(17) H(16) 2.0205 .
C(17) H(20) 2.5452 .
C(17) H(21) 3.2513 .
C(17) H(22) 2.7273 .
C(18) H(2) 2.0289 .
C(18) H(3) 3.2757 .
C(18) H(5) 3.1857 .
C(18) H(16) 2.6248 .
C(18) H(17) 3.3042 56501
C(18) H(21) 2.9644 .
C(18) H(22) 3.3888 .
C(19) H(2) 3.1296 .
C(19) H(3) 1.9895 .
C(19) H(5) 2.0725 .
C(19) H(7) 3.4103 56601
C(19) H(17) 3.1058 56501
C(20) H(1) 2.0168 .
C(20) H(3) 2.0489 .
C(20) H(4) 3.1292 .
C(20) H(17) 3.0784 56501
C(21) H(12) 3.2100 .
C(21) H(12) 3.2692 54602
C(21) H(13) 2.0077 .
C(21) H(15) 2.0258 .
C(22) H(7) 2.0669 .
C(22) H(8) 3.2723 .
C(22) H(9) 3.4270 54501
C(22) H(10) 3.2112 .
C(22) H(12) 3.3456 54602
C(22) H(13) 3.2101 54602
C(24) H(6) 3.2921 .
C(24) H(7) 1.9858 .
C(24) H(7) 3.5880 65602
C(24) H(9) 1.8846 .
C(24) H(9) 3.3265 64602
C(24) H(10) 3.1310 .
C(24) H(13) 3.4582 55602
C(24) H(14) 3.5993 55602
C(25) H(6) 3.4713 56501
C(25) H(7) 3.0927 .
C(25) H(7) 3.4939 65602
C(25) H(8) 1.9517 .
C(25) H(10) 1.9760 .
C(25) H(13) 3.2771 55602
C(26) H(4) 3.4921 54401
C(26) H(6) 2.0981 .
C(26) H(8) 1.9969 .
C(26) H(8) 3.4636 64602
C(26) H(9) 3.0964 .
C(26) H(9) 3.4299 64602
H(4) C(26) 3.4921 56601
H(6) C(12) 3.2924 54602
H(6) C(13) 3.0859 54602
H(6) C(25) 3.4713 54501
H(7) C(19) 3.4103 54401
H(7) C(24) 3.5880 64602
H(7) C(25) 3.4939 64602
H(8) C(26) 3.4636 65602
H(9) C(22) 3.4270 56501
H(9) C(24) 3.3265 65602
H(9) C(26) 3.4299 65602
H(10) S(1) 3.0449 56501
H(11) S(1) 3.2924 56501
H(11) C(12) 3.4255 55602
H(11) C(13) 3.0569 55602
H(12) C(6) 3.4271 55602
H(12) C(11) 3.2766 55602
H(12) C(12) 3.1446 55602
H(12) C(13) 3.1103 55602
H(12) C(15) 3.3925 55602
H(12) C(21) 3.2692 55602
H(12) C(22) 3.3456 55602
H(13) C(11) 3.5252 54602
H(13) C(22) 3.2101 55602
H(13) C(24) 3.4582 54602
H(13) C(25) 3.2771 54602
H(14) C(24) 3.5993 54602
H(17) C(7) 3.4857 54501
H(17) C(10) 2.9978 54501
H(17) C(14) 3.3760 54501
H(17) C(18) 3.3042 54501
H(17) C(19) 3.1058 54501
H(17) C(20) 3.0784 54501
H(20) S(1) 3.5722 56501
H(21) S(1) 2.4170 56501

loop_
_cod_changelog_entry_id
_cod_changelog_entry_author
_cod_changelog_entry_date
_cod_changelog_entry_text
1 'Vaitkus, Antanas' 2024-11-16T00:18:53+02:00
;
 Replaced the '\/Y' character sequence with the backslash character ('\')
 in multiple data values.
;
